data_7133485
loop_
_publ_author_name
'Yamada, Shinji'
'Honda, Yuka'

_publ_section_title
;
 Solid-state [2+2] photodimerization of eniminium salts: stereoselective
 syntheses of 1,3-diacetylcyclobutanes.
;
_journal_issue 72
_journal_name_full 'Chemical communications (Cambridge, England)'
_journal_page_first 9821
_journal_page_last 9824
_journal_paper_doi 10.1039/d4cc03691c
_journal_volume 60
_journal_year 2024
_chemical_formula_moiety 'C15 H20 B F4 N'
_chemical_formula_sum 'C15 H20 B F4 N'
_chemical_formula_weight 301.13
_space_group_crystal_system monoclinic
_space_group_IT_number 14
_space_group_name_Hall '-P 2ybc'
_space_group_name_H-M_alt 'P 1 21/c 1'
_atom_sites_solution_hydrogens geom
_atom_sites_solution_primary direct
_atom_sites_solution_secondary difmap
_audit_block_doi 10.5517/ccdc.csd.cc2kl08g
_audit_update_record
;
2024-07-14 deposited with the CCDC.	2024-08-12 downloaded from the CCDC.
;
_cell_angle_alpha 90.0000
_cell_angle_beta 96.1210(19)
_cell_angle_gamma 90.0000
_cell_formula_units_Z 4
_cell_length_a 10.0997(3)
_cell_length_b 8.3125(2)
_cell_length_c 17.8495(6)
_cell_measurement_reflns_used 4242
_cell_measurement_temperature 123
_cell_measurement_theta_max 68.19
_cell_measurement_theta_min 4.41
_cell_volume 1489.99(8)
_computing_cell_refinement 'RAPID AUTO'
_computing_data_collection 'RAPID AUTO (Rigaku, ????)'
_computing_data_reduction 'RAPID AUTO'
_computing_molecular_graphics 'CrystalStructure 4.2.1'
_computing_publication_material 'CrystalStructure 4.2.1 (Rigaku, 2016)'
_computing_structure_refinement 'SHELXL Version 2014/7 (Sheldrick, 2008)'
_computing_structure_solution 'SHELXT Version 2014/5 (Sheldrick, 2014)'
_diffrn_ambient_temperature 123
_diffrn_detector_area_resol_mean 10.000
_diffrn_measured_fraction_theta_full 0.896
_diffrn_measured_fraction_theta_max 0.893
_diffrn_measurement_device_type 'Rigaku R-AXIS RAPID'
_diffrn_measurement_method \w
_diffrn_radiation_type 'Cu K\a'
_diffrn_radiation_wavelength 1.54187
_diffrn_reflns_av_R_equivalents 0.0748
_diffrn_reflns_Laue_measured_fraction_full 0.896
_diffrn_reflns_Laue_measured_fraction_max 0.893
_diffrn_reflns_limit_h_max 12
_diffrn_reflns_limit_h_min -12
_diffrn_reflns_limit_k_max 9
_diffrn_reflns_limit_k_min -10
_diffrn_reflns_limit_l_max 19
_diffrn_reflns_limit_l_min -17
_diffrn_reflns_number 8923
_diffrn_reflns_point_group_measured_fraction_full 0.896
_diffrn_reflns_point_group_measured_fraction_max 0.893
_diffrn_reflns_theta_full 67.687
_diffrn_reflns_theta_max 68.226
_diffrn_reflns_theta_min 4.403
_diffrn_standards_number 0
_exptl_absorpt_coefficient_mu 0.959
_exptl_absorpt_correction_T_max 0.787
_exptl_absorpt_correction_T_min 0.423
_exptl_absorpt_correction_type multi-scan
_exptl_absorpt_process_details 'ABSCOR (Rigaku, 1995)'
_exptl_crystal_colour colorless
_exptl_crystal_density_diffrn 1.342
_exptl_crystal_density_method 'not measured'
_exptl_crystal_description prism
_exptl_crystal_F_000 632.00
_exptl_crystal_size_max 0.300
_exptl_crystal_size_mid 0.300
_exptl_crystal_size_min 0.250
_refine_diff_density_max 0.68
_refine_diff_density_min -0.39
_refine_ls_extinction_method none
_refine_ls_goodness_of_fit_ref 1.103
_refine_ls_hydrogen_treatment constr
_refine_ls_number_parameters 192
_refine_ls_number_reflns 2438
_refine_ls_number_restraints 0
_refine_ls_R_factor_all 0.0969
_refine_ls_R_factor_gt 0.0771
_refine_ls_shift/su_max 0.002
_refine_ls_structure_factor_coef Fsqd
_refine_ls_weighting_details 'w = 1/[\s^2^(Fo^2^)+(0.1419P)^2^] where P=(Fo^2^+2Fc^2^)/3'
_refine_ls_weighting_scheme calc
_refine_ls_wR_factor_gt 0.2185
_refine_ls_wR_factor_ref 0.2424
_reflns_Friedel_coverage 0.000
_reflns_number_gt 1636
_reflns_number_total 2438
_reflns_threshold_expression F^2^>2.0\s(F^2^)
_cod_data_source_file d4cc03691c2.cif
_cod_data_source_block 3-Me-PYRROIMINIUM-BF4-3
_cod_depositor_comments 'Adding full bibliography for 7133484--7133496.cif.'
_cod_original_cell_volume 1489.99(7)
_cod_database_code 7133485

loop_
_space_group_symop_id
_space_group_symop_operation_xyz
1 +X,+Y,+Z
2 -X,1/2+Y,1/2-Z
3 -X,-Y,-Z
4 +X,-1/2-Y,-1/2+Z

loop_
_atom_site_label
_atom_site_type_symbol
_atom_site_fract_x
_atom_site_fract_y
_atom_site_fract_z
_atom_site_U_iso_or_equiv
_atom_site_adp_type
_atom_site_occupancy
_atom_site_site_symmetry_order
_atom_site_calc_flag
_atom_site_refinement_flags_posn
_atom_site_refinement_flags_adp
_atom_site_refinement_flags_occupancy
_atom_site_disorder_assembly
_atom_site_disorder_group
F1 F 0.09290(19) 0.2202(3) 0.17011(13) 0.0694(8) Uani 1 1 d . . . . .
F2 F 0.29571(18) 0.1873(2) 0.23455(12) 0.0594(7) Uani 1 1 d . . . . .
F3 F 0.1574(2) -0.0245(3) 0.20725(17) 0.0922(10) Uani 1 1 d . . . . .
F4 F 0.2584(3) 0.0948(5) 0.11748(16) 0.1220(13) Uani 1 1 d . . . . .
N1 N 0.2926(2) 0.5088(3) 0.31053(16) 0.0376(7) Uani 1 1 d . . . . .
C1 C 0.1643(3) 0.3932(4) 0.4029(2) 0.0491(9) Uani 1 1 d . . . . .
H1A H 0.0975 0.4738 0.3849 0.059 Uiso 1 1 calc R U . . .
H1B H 0.1760 0.3933 0.4581 0.059 Uiso 1 1 calc R U . . .
H1C H 0.1343 0.2866 0.3847 0.059 Uiso 1 1 calc R U . . .
C2 C 0.2936(3) 0.4325(3) 0.37375(19) 0.0353(8) Uani 1 1 d . . . . .
C3 C 0.4195(3) 0.3832(3) 0.41428(19) 0.0381(8) Uani 1 1 d . . . . .
H3 H 0.4994 0.4191 0.3961 0.046 Uiso 1 1 calc R U . . .
C4 C 0.4292(3) 0.2911(4) 0.47511(19) 0.0409(8) Uani 1 1 d . . . . .
H4 H 0.3481 0.2620 0.4941 0.049 Uiso 1 1 calc R U . . .
C5 C 0.5520(3) 0.2293(4) 0.51619(19) 0.0387(8) Uani 1 1 d . . . . .
C6 C 0.6777(3) 0.2610(4) 0.49265(18) 0.0408(8) Uani 1 1 d . . . . .
H6 H 0.6837 0.3264 0.4495 0.049 Uiso 1 1 calc R U . . .
C7 C 0.7931(3) 0.1992(4) 0.5308(2) 0.0425(8) Uani 1 1 d . . . . .
C8 C 0.7820(3) 0.1055(4) 0.5953(2) 0.0452(9) Uani 1 1 d . . . . .
H8 H 0.8600 0.0636 0.6228 0.054 Uiso 1 1 calc R U . . .
C9 C 0.6589(3) 0.0733(4) 0.6191(2) 0.0470(9) Uani 1 1 d . . . . .
H9 H 0.6527 0.0094 0.6628 0.056 Uiso 1 1 calc R U . . .
C10 C 0.5449(3) 0.1343(4) 0.5793(2) 0.0438(9) Uani 1 1 d . . . . .
H10 H 0.4605 0.1107 0.5955 0.053 Uiso 1 1 calc R U . . .
C11 C 0.9267(3) 0.2326(5) 0.5034(2) 0.0527(9) Uani 1 1 d . . . . .
H11A H 0.9930 0.2510 0.5468 0.063 Uiso 1 1 calc R U . . .
H11B H 0.9202 0.3284 0.4713 0.063 Uiso 1 1 calc R U . . .
H11C H 0.9535 0.1402 0.4745 0.063 Uiso 1 1 calc R U . . .
C12 C 0.1697(3) 0.5563(4) 0.2612(2) 0.0434(9) Uani 1 1 d . . . . .
H12A H 0.1267 0.6509 0.2821 0.052 Uiso 1 1 calc R U . . .
H12B H 0.1050 0.4666 0.2556 0.052 Uiso 1 1 calc R U . . .
C13 C 0.2200(3) 0.5966(4) 0.1864(2) 0.0462(9) Uani 1 1 d . . . . .
H13A H 0.1632 0.6793 0.1590 0.055 Uiso 1 1 calc R U . . .
H13B H 0.2219 0.4997 0.1543 0.055 Uiso 1 1 calc R U . . .
C14 C 0.3601(3) 0.6606(4) 0.2085(2) 0.0455(9) Uani 1 1 d . . . . .
H14A H 0.4152 0.6523 0.1660 0.055 Uiso 1 1 calc R U . . .
H14B H 0.3578 0.7742 0.2250 0.055 Uiso 1 1 calc R U . . .
C15 C 0.4130(3) 0.5521(4) 0.27308(19) 0.0398(8) Uani 1 1 d . . . . .
H15A H 0.4552 0.4548 0.2542 0.048 Uiso 1 1 calc R U . . .
H15B H 0.4791 0.6094 0.3084 0.048 Uiso 1 1 calc R U . . .
B1 B 0.2023(4) 0.1222(5) 0.1805(2) 0.0459(10) Uani 1 1 d . . . . .

loop_
_atom_site_aniso_label
_atom_site_aniso_U_11
_atom_site_aniso_U_22
_atom_site_aniso_U_33
_atom_site_aniso_U_23
_atom_site_aniso_U_13
_atom_site_aniso_U_12
F1 0.0472(12) 0.0630(13) 0.095(2) 0.0009(12) -0.0053(12) 0.0068(9)
F2 0.0481(11) 0.0568(12) 0.0703(17) -0.0073(10) -0.0078(10) 0.0026(8)
F3 0.0702(16) 0.0523(14) 0.149(3) 0.0125(15) -0.0114(17) -0.0051(11)
F4 0.0859(19) 0.213(4) 0.071(2) -0.056(2) 0.0298(17) -0.018(2)
N1 0.0293(12) 0.0382(13) 0.0457(19) -0.0031(12) 0.0060(12) -0.0001(9)
C1 0.0367(16) 0.0517(19) 0.061(3) 0.0043(17) 0.0133(16) -0.0035(13)
C2 0.0343(15) 0.0356(15) 0.036(2) -0.0043(13) 0.0062(14) -0.0020(12)
C3 0.0362(15) 0.0386(16) 0.041(2) -0.0025(14) 0.0094(14) -0.0024(12)
C4 0.0393(16) 0.0418(16) 0.043(2) -0.0023(14) 0.0119(15) -0.0033(12)
C5 0.0455(17) 0.0379(16) 0.033(2) -0.0055(13) 0.0060(14) -0.0031(12)
C6 0.0436(17) 0.0410(16) 0.039(2) -0.0030(14) 0.0075(15) -0.0005(13)
C7 0.0440(18) 0.0441(17) 0.039(2) -0.0063(14) 0.0028(15) -0.0002(13)
C8 0.0504(18) 0.0445(18) 0.040(2) -0.0042(15) 0.0017(16) 0.0059(14)
C9 0.060(2) 0.0393(17) 0.042(2) 0.0042(14) 0.0027(17) -0.0027(15)
C10 0.0490(18) 0.0389(17) 0.044(2) -0.0015(14) 0.0090(16) -0.0056(13)
C11 0.0399(18) 0.071(2) 0.047(2) 0.0007(18) 0.0035(16) 0.0027(16)
C12 0.0313(15) 0.0443(17) 0.053(3) -0.0029(15) -0.0005(15) 0.0004(12)
C13 0.0447(17) 0.0422(17) 0.050(3) 0.0024(15) -0.0025(16) 0.0015(13)
C14 0.0444(18) 0.0419(17) 0.051(2) 0.0035(15) 0.0070(16) -0.0009(14)
C15 0.0332(15) 0.0469(17) 0.041(2) 0.0052(14) 0.0091(14) 0.0005(12)
B1 0.040(2) 0.049(2) 0.047(3) -0.0073(18) 0.0013(18) 0.0038(15)

loop_
_atom_type_symbol
_atom_type_description
_atom_type_scat_dispersion_real
_atom_type_scat_dispersion_imag
_atom_type_scat_source
C C 0.0181 0.0091
;
International Tables for Crystallography
(Vol. C, Tables 4.2.6.8 and 6.1.1.4)
;
H H 0.0000 0.0000
;
International Tables for Crystallography
(Vol. C, Table 6.1.1.4)
;
N N 0.0311 0.0180
;
International Tables for Crystallography
(Vol. C, Tables 4.2.6.8 and 6.1.1.4)
;
B B 0.0090 0.0039
;
International Tables for Crystallography
(Vol. C, Tables 4.2.6.8 and 6.1.1.4)
;
F F 0.0727 0.0534
;
International Tables for Crystallography
(Vol. C, Tables 4.2.6.8 and 6.1.1.4)
;

loop_
_geom_angle_atom_site_label_1
_geom_angle_atom_site_label_2
_geom_angle_atom_site_label_3
_geom_angle
_geom_angle_site_symmetry_1
_geom_angle_site_symmetry_3
_geom_angle_publ_flag
C2 N1 C15 125.3(3) . . ?
C2 N1 C12 124.9(2) . . ?
C15 N1 C12 109.7(2) . . ?
C2 C1 H1A 109.5 . . ?
C2 C1 H1B 109.5 . . ?
H1A C1 H1B 109.5 . . ?
C2 C1 H1C 109.5 . . ?
H1A C1 H1C 109.5 . . ?
H1B C1 H1C 109.5 . . ?
N1 C2 C3 119.9(3) . . ?
N1 C2 C1 119.0(3) . . ?
C3 C2 C1 121.1(3) . . ?
C4 C3 C2 123.8(3) . . ?
C4 C3 H3 118.1 . . ?
C2 C3 H3 118.1 . . ?
C3 C4 C5 126.7(3) . . ?
C3 C4 H4 116.6 . . ?
C5 C4 H4 116.6 . . ?
C10 C5 C6 118.5(3) . . ?
C10 C5 C4 119.5(3) . . ?
C6 C5 C4 121.9(3) . . ?
C7 C6 C5 121.6(3) . . ?
C7 C6 H6 119.2 . . ?
C5 C6 H6 119.2 . . ?
C6 C7 C8 118.2(3) . . ?
C6 C7 C11 120.5(3) . . ?
C8 C7 C11 121.3(3) . . ?
C9 C8 C7 120.9(3) . . ?
C9 C8 H8 119.6 . . ?
C7 C8 H8 119.6 . . ?
C8 C9 C10 119.8(3) . . ?
C8 C9 H9 120.1 . . ?
C10 C9 H9 120.1 . . ?
C9 C10 C5 121.0(3) . . ?
C9 C10 H10 119.5 . . ?
C5 C10 H10 119.5 . . ?
C7 C11 H11A 109.5 . . ?
C7 C11 H11B 109.5 . . ?
H11A C11 H11B 109.5 . . ?
C7 C11 H11C 109.5 . . ?
H11A C11 H11C 109.5 . . ?
H11B C11 H11C 109.5 . . ?
N1 C12 C13 104.0(2) . . ?
N1 C12 H12A 111.0 . . ?
C13 C12 H12A 111.0 . . ?
N1 C12 H12B 111.0 . . ?
C13 C12 H12B 111.0 . . ?
H12A C12 H12B 109.0 . . ?
C12 C13 C14 103.7(3) . . ?
C12 C13 H13A 111.0 . . ?
C14 C13 H13A 111.0 . . ?
C12 C13 H13B 111.0 . . ?
C14 C13 H13B 111.0 . . ?
H13A C13 H13B 109.0 . . ?
C15 C14 C13 103.4(3) . . ?
C15 C14 H14A 111.1 . . ?
C13 C14 H14A 111.1 . . ?
C15 C14 H14B 111.1 . . ?
C13 C14 H14B 111.1 . . ?
H14A C14 H14B 109.0 . . ?
N1 C15 C14 104.2(2) . . ?
N1 C15 H15A 110.9 . . ?
C14 C15 H15A 110.9 . . ?
N1 C15 H15B 110.9 . . ?
C14 C15 H15B 110.9 . . ?
H15A C15 H15B 108.9 . . ?
F4 B1 F1 113.4(3) . . ?
F4 B1 F2 109.6(3) . . ?
F1 B1 F2 109.9(3) . . ?
F4 B1 F3 108.7(3) . . ?
F1 B1 F3 106.2(3) . . ?
F2 B1 F3 108.8(3) . . ?

loop_
_geom_bond_atom_site_label_1
_geom_bond_atom_site_label_2
_geom_bond_distance
_geom_bond_site_symmetry_2
_geom_bond_publ_flag
F1 B1 1.369(4) . ?
F2 B1 1.386(4) . ?
F3 B1 1.402(5) . ?
F4 B1 1.331(5) . ?
N1 C2 1.294(4) . ?
N1 C15 1.492(4) . ?
N1 C12 1.496(4) . ?
C1 C2 1.493(4) . ?
C1 H1A 0.9800 . ?
C1 H1B 0.9800 . ?
C1 H1C 0.9800 . ?
C2 C3 1.453(4) . ?
C3 C4 1.324(4) . ?
C3 H3 0.9500 . ?
C4 C5 1.465(4) . ?
C4 H4 0.9500 . ?
C5 C10 1.384(4) . ?
C5 C6 1.404(4) . ?
C6 C7 1.384(4) . ?
C6 H6 0.9500 . ?
C7 C8 1.404(5) . ?
C7 C11 1.509(5) . ?
C8 C9 1.382(5) . ?
C8 H8 0.9500 . ?
C9 C10 1.384(5) . ?
C9 H9 0.9500 . ?
C10 H10 0.9500 . ?
C11 H11A 0.9800 . ?
C11 H11B 0.9800 . ?
C11 H11C 0.9800 . ?
C12 C13 1.516(5) . ?
C12 H12A 0.9900 . ?
C12 H12B 0.9900 . ?
C13 C14 1.524(4) . ?
C13 H13A 0.9900 . ?
C13 H13B 0.9900 . ?
C14 C15 1.515(4) . ?
C14 H14A 0.9900 . ?
C14 H14B 0.9900 . ?
C15 H15A 0.9900 . ?
C15 H15B 0.9900 . ?

loop_
_geom_torsion_atom_site_label_1
_geom_torsion_atom_site_label_2
_geom_torsion_atom_site_label_3
_geom_torsion_atom_site_label_4
_geom_torsion
_geom_torsion_site_symmetry_1
_geom_torsion_site_symmetry_2
_geom_torsion_site_symmetry_3
_geom_torsion_site_symmetry_4
_geom_torsion_publ_flag
C15 N1 C2 C3 0.5(4) . . . . ?
C12 N1 C2 C3 175.8(3) . . . . ?
C15 N1 C2 C1 -178.0(3) . . . . ?
C12 N1 C2 C1 -2.7(4) . . . . ?
N1 C2 C3 C4 -172.9(3) . . . . ?
C1 C2 C3 C4 5.5(5) . . . . ?
C2 C3 C4 C5 176.3(3) . . . . ?
C3 C4 C5 C10 179.8(3) . . . . ?
C3 C4 C5 C6 -1.5(5) . . . . ?
C10 C5 C6 C7 0.2(5) . . . . ?
C4 C5 C6 C7 -178.5(3) . . . . ?
C5 C6 C7 C8 -1.2(5) . . . . ?
C5 C6 C7 C11 178.9(3) . . . . ?
C6 C7 C8 C9 1.2(5) . . . . ?
C11 C7 C8 C9 -178.9(3) . . . . ?
C7 C8 C9 C10 -0.2(5) . . . . ?
C8 C9 C10 C5 -0.8(5) . . . . ?
C6 C5 C10 C9 0.8(5) . . . . ?
C4 C5 C10 C9 179.6(3) . . . . ?
C2 N1 C12 C13 -164.3(3) . . . . ?
C15 N1 C12 C13 11.6(3) . . . . ?
N1 C12 C13 C14 -31.1(3) . . . . ?
C12 C13 C14 C15 39.2(3) . . . . ?
C2 N1 C15 C14 -171.5(3) . . . . ?
C12 N1 C15 C14 12.5(3) . . . . ?
C13 C14 C15 N1 -31.6(3) . . . . ?
